data_2232259
loop_
_publ_author_name
'Wang, Jun'
'Gu, Shuangshuang'
'Zhang, Leixia'
'Wu, Fuan'
'Guo, Xijie'

_publ_section_title
;
 Pentyl (<i>E</i>)-3-(3,4-dihydroxyphenyl)acrylate
;
_journal_coeditor_code GW2109
_journal_issue 11
_journal_name_full 'Acta Crystallographica Section E'
_journal_page_first o2871
_journal_paper_doi 10.1107/S1600536811040499
_journal_volume 67
_journal_year 2011
_chemical_formula_iupac 'C14 H18 O4'
_chemical_formula_moiety 'C14 H18 O4'
_chemical_formula_sum 'C14 H18 O4'
_chemical_formula_weight 250.28
_chemical_name_systematic
;
Pentyl (<i>E</i>)-3-(3,4-dihydroxyphenyl)acrylate
;
_space_group_IT_number 2
_symmetry_cell_setting triclinic
_symmetry_space_group_name_Hall '-P 1'
_symmetry_space_group_name_H-M 'P -1'
_atom_sites_solution_hydrogens geom
_atom_sites_solution_primary direct
_atom_sites_solution_secondary difmap
_audit_creation_method SHELXL-97
_cell_angle_alpha 90.96(3)
_cell_angle_beta 91.84(3)
_cell_angle_gamma 98.60(3)
_cell_formula_units_Z 2
_cell_length_a 5.3070(11)
_cell_length_b 10.567(2)
_cell_length_c 11.816(2)
_cell_measurement_reflns_used 25
_cell_measurement_temperature 293(2)
_cell_measurement_theta_max 13
_cell_measurement_theta_min 9
_cell_volume 654.7(2)
_computing_cell_refinement 'CAD4 EXPRESS (Enraf--Nonius, 1994)'
_computing_data_collection 'CAD4 EXPRESS (Enraf--Nonius, 1994)'
_computing_data_reduction 'XCAD4 (Harms & Wocadlo, 1995)'
_computing_molecular_graphics 'SHELXTL (Sheldrick, 2008)'
_computing_publication_material 'PLATON (Spek, 2009)'
_computing_structure_refinement 'SHELXL97 (Sheldrick, 2008)'
_computing_structure_solution 'SHELXS97 (Sheldrick, 2008)'
_diffrn_ambient_temperature 293(2)
_diffrn_measured_fraction_theta_full 0.999
_diffrn_measured_fraction_theta_max 0.999
_diffrn_measurement_device_type 'Enraf--Nonius CAD-4'
_diffrn_measurement_method \w/2\q
_diffrn_radiation_monochromator graphite
_diffrn_radiation_source 'fine-focus sealed tube'
_diffrn_radiation_type MoK\a
_diffrn_radiation_wavelength 0.71073
_diffrn_reflns_av_R_equivalents 0.0234
_diffrn_reflns_av_sigmaI/netI 0.0295
_diffrn_reflns_limit_h_max 6
_diffrn_reflns_limit_h_min 0
_diffrn_reflns_limit_k_max 12
_diffrn_reflns_limit_k_min -12
_diffrn_reflns_limit_l_max 14
_diffrn_reflns_limit_l_min -14
_diffrn_reflns_number 2703
_diffrn_reflns_theta_full 25.38
_diffrn_reflns_theta_max 25.38
_diffrn_reflns_theta_min 1.72
_diffrn_standards_decay_% 1
_diffrn_standards_interval_count 200
_diffrn_standards_interval_time 2
_diffrn_standards_number 3
_exptl_absorpt_coefficient_mu 0.092
_exptl_absorpt_correction_T_max 0.9908
_exptl_absorpt_correction_T_min 0.9728
_exptl_absorpt_correction_type psi-scan
_exptl_absorpt_process_details '(North <i>et al.</i>, 1968)'
_exptl_crystal_colour colourless
_exptl_crystal_density_diffrn 1.270
_exptl_crystal_density_method 'not measured'
_exptl_crystal_description block
_exptl_crystal_F_000 268
_exptl_crystal_size_max 0.30
_exptl_crystal_size_mid 0.20
_exptl_crystal_size_min 0.10
_refine_diff_density_max 0.174
_refine_diff_density_min -0.188
_refine_ls_extinction_method none
_refine_ls_goodness_of_fit_ref 1.002
_refine_ls_hydrogen_treatment constr
_refine_ls_matrix_type full
_refine_ls_number_parameters 163
_refine_ls_number_reflns 2419
_refine_ls_number_restraints 0
_refine_ls_restrained_S_all 1.002
_refine_ls_R_factor_all 0.0831
_refine_ls_R_factor_gt 0.0566
_refine_ls_shift/su_max 0.000
_refine_ls_shift/su_mean 0.000
_refine_ls_structure_factor_coef Fsqd
_refine_ls_weighting_details 'calc w=1/[\s^2^(Fo^2^)+(0.1000P)^2^+0.0400P] where P=(Fo^2^+2Fc^2^)/3'
_refine_ls_weighting_scheme calc
_refine_ls_wR_factor_gt 0.1540
_refine_ls_wR_factor_ref 0.1692
_reflns_number_gt 1627
_reflns_number_total 2419
_reflns_threshold_expression I>2sigma(I)
_cod_data_source_file gw2109.cif
_cod_data_source_block I
_cod_database_code 2232259
_cod_database_fobs_code 2232259

loop_
_symmetry_equiv_pos_as_xyz
'x, y, z'
'-x, -y, -z'

loop_
_atom_site_type_symbol
_atom_site_label
_atom_site_fract_x
_atom_site_fract_y
_atom_site_fract_z
_atom_site_U_iso_or_equiv
_atom_site_adp_type
_atom_site_calc_flag
_atom_site_refinement_flags
_atom_site_occupancy
_atom_site_symmetry_multiplicity
O O1 -0.2441(3) 1.39149(14) 0.11914(14) 0.0617(5) Uani d . 1 1
H H1B -0.1743 1.4410 0.0731 0.093 Uiso calc R 1 1
C C1 -0.1068(4) 1.08131(19) 0.20524(17) 0.0469(5) Uani d . 1 1
H H1A -0.1712 1.0179 0.2547 0.056 Uiso calc R 1 1
O O2 0.1576(3) 1.36636(13) -0.01491(12) 0.0535(4) Uani d . 1 1
H H2A 0.2656 1.3441 -0.0559 0.080 Uiso calc R 1 1
C C2 -0.2175(4) 1.1903(2) 0.19717(18) 0.0506(6) Uani d . 1 1
H H2B -0.3549 1.2002 0.2416 0.061 Uiso calc R 1 1
C C3 -0.1266(4) 1.28540(18) 0.12364(17) 0.0435(5) Uani d . 1 1
O O3 0.4807(3) 0.73067(15) 0.14536(14) 0.0699(6) Uani d . 1 1
O O4 0.2176(3) 0.65259(13) 0.27822(13) 0.0578(5) Uani d . 1 1
C C4 0.0776(4) 1.26997(18) 0.05777(16) 0.0408(5) Uani d . 1 1
C C5 0.1902(4) 1.16118(18) 0.06704(16) 0.0408(5) Uani d . 1 1
H H5A 0.3293 1.1521 0.0233 0.049 Uiso calc R 1 1
C C6 0.0999(4) 1.06446(18) 0.14062(16) 0.0396(5) Uani d . 1 1
C C7 0.2247(4) 0.95104(18) 0.14637(17) 0.0453(5) Uani d . 1 1
H H7A 0.3589 0.9487 0.0980 0.054 Uiso calc R 1 1
C C8 0.1716(4) 0.85117(19) 0.21148(17) 0.0493(6) Uani d . 1 1
H H8A 0.0415 0.8506 0.2624 0.059 Uiso calc R 1 1
C C9 0.3082(4) 0.74206(19) 0.20677(17) 0.0457(5) Uani d . 1 1
C C10 0.3335(4) 0.53739(19) 0.28150(19) 0.0519(6) Uani d . 1 1
H H10A 0.5153 0.5582 0.2982 0.062 Uiso calc R 1 1
H H10B 0.3079 0.4919 0.2091 0.062 Uiso calc R 1 1
C C11 0.2072(5) 0.4569(2) 0.37279(18) 0.0525(6) Uani d . 1 1
H H11A 0.0261 0.4364 0.3542 0.063 Uiso calc R 1 1
H H11B 0.2270 0.5057 0.4437 0.063 Uiso calc R 1 1
C C12 0.3173(4) 0.3342(2) 0.38791(18) 0.0512(6) Uani d . 1 1
H H12A 0.2967 0.2858 0.3169 0.061 Uiso calc R 1 1
H H12B 0.4987 0.3553 0.4055 0.061 Uiso calc R 1 1
C C13 0.1962(5) 0.2508(2) 0.4799(2) 0.0664(7) Uani d . 1 1
H H13A 0.0162 0.2262 0.4609 0.080 Uiso calc R 1 1
H H13B 0.2109 0.2998 0.5506 0.080 Uiso calc R 1 1
C C14 0.3177(7) 0.1313(3) 0.4962(3) 0.0930(10) Uani d . 1 1
H H14A 0.2336 0.0813 0.5549 0.140 Uiso calc R 1 1
H H14B 0.4949 0.1551 0.5172 0.140 Uiso calc R 1 1
H H14C 0.3016 0.0818 0.4268 0.140 Uiso calc R 1 1

loop_
_atom_site_aniso_label
_atom_site_aniso_U_11
_atom_site_aniso_U_22
_atom_site_aniso_U_33
_atom_site_aniso_U_12
_atom_site_aniso_U_13
_atom_site_aniso_U_23
O1 0.0648(10) 0.0488(9) 0.0805(11) 0.0307(8) 0.0265(8) 0.0173(8)
C1 0.0505(13) 0.0405(11) 0.0512(12) 0.0086(9) 0.0125(10) 0.0095(9)
O2 0.0618(10) 0.0405(8) 0.0644(9) 0.0217(7) 0.0251(8) 0.0162(7)
C2 0.0468(12) 0.0504(13) 0.0587(13) 0.0164(10) 0.0180(10) 0.0057(10)
C3 0.0438(12) 0.0371(11) 0.0522(12) 0.0139(9) 0.0048(9) 0.0010(9)
O3 0.0806(12) 0.0553(10) 0.0841(12) 0.0321(8) 0.0460(10) 0.0256(8)
O4 0.0741(11) 0.0403(8) 0.0658(10) 0.0227(7) 0.0301(8) 0.0172(7)
C4 0.0456(11) 0.0339(10) 0.0439(11) 0.0081(9) 0.0059(9) 0.0039(8)
C5 0.0408(11) 0.0383(11) 0.0456(11) 0.0116(9) 0.0091(9) 0.0025(9)
C6 0.0427(11) 0.0342(10) 0.0430(10) 0.0089(8) 0.0040(9) 0.0008(8)
C7 0.0488(12) 0.0400(11) 0.0492(11) 0.0114(9) 0.0116(10) 0.0039(9)
C8 0.0573(13) 0.0371(11) 0.0569(13) 0.0147(10) 0.0189(11) 0.0065(10)
C9 0.0515(13) 0.0392(11) 0.0482(11) 0.0099(9) 0.0112(10) 0.0048(9)
C10 0.0640(14) 0.0362(11) 0.0601(13) 0.0190(10) 0.0157(11) 0.0082(10)
C11 0.0644(15) 0.0430(12) 0.0534(12) 0.0151(10) 0.0181(11) 0.0072(10)
C12 0.0580(14) 0.0430(12) 0.0555(13) 0.0142(10) 0.0090(11) 0.0084(10)
C13 0.0863(19) 0.0551(14) 0.0610(14) 0.0161(13) 0.0184(13) 0.0158(11)
C14 0.126(3) 0.0666(17) 0.095(2) 0.0349(17) 0.0191(19) 0.0386(15)

loop_
_atom_type_symbol
_atom_type_description
_atom_type_scat_dispersion_real
_atom_type_scat_dispersion_imag
_atom_type_scat_source
C C 0.0033 0.0016 'International Tables Vol C Tables 4.2.6.8 and 6.1.1.4'
H H 0.0000 0.0000 'International Tables Vol C Tables 4.2.6.8 and 6.1.1.4'
O O 0.0106 0.0060 'International Tables Vol C Tables 4.2.6.8 and 6.1.1.4'

loop_
_geom_angle_atom_site_label_1
_geom_angle_atom_site_label_2
_geom_angle_atom_site_label_3
_geom_angle
C3 O1 H1B 109.5
C2 C1 C6 120.89(18)
C2 C1 H1A 119.6
C6 C1 H1A 119.6
C4 O2 H2A 109.5
C1 C2 C3 120.64(18)
C1 C2 H2B 119.7
C3 C2 H2B 119.7
O1 C3 C2 118.08(17)
O1 C3 C4 122.54(18)
C2 C3 C4 119.38(18)
C9 O4 C10 117.71(15)
O2 C4 C5 123.18(17)
O2 C4 C3 116.98(17)
C5 C4 C3 119.85(18)
C4 C5 C6 121.30(17)
C4 C5 H5A 119.4
C6 C5 H5A 119.4
C1 C6 C5 117.94(18)
C1 C6 C7 123.06(18)
C5 C6 C7 119.01(17)
C8 C7 C6 128.16(19)
C8 C7 H7A 115.9
C6 C7 H7A 115.9
C7 C8 C9 122.58(19)
C7 C8 H8A 118.7
C9 C8 H8A 118.7
O3 C9 O4 122.77(19)
O3 C9 C8 125.58(19)
O4 C9 C8 111.64(17)
O4 C10 C11 106.74(16)
O4 C10 H10A 110.4
C11 C10 H10A 110.4
O4 C10 H10B 110.4
C11 C10 H10B 110.4
H10A C10 H10B 108.6
C10 C11 C12 112.26(17)
C10 C11 H11A 109.2
C12 C11 H11A 109.2
C10 C11 H11B 109.2
C12 C11 H11B 109.2
H11A C11 H11B 107.9
C13 C12 C11 113.87(18)
C13 C12 H12A 108.8
C11 C12 H12A 108.8
C13 C12 H12B 108.8
C11 C12 H12B 108.8
H12A C12 H12B 107.7
C12 C13 C14 112.6(2)
C12 C13 H13A 109.1
C14 C13 H13A 109.1
C12 C13 H13B 109.1
C14 C13 H13B 109.1
H13A C13 H13B 107.8
C13 C14 H14A 109.5
C13 C14 H14B 109.5
H14A C14 H14B 109.5
C13 C14 H14C 109.5
H14A C14 H14C 109.5
H14B C14 H14C 109.5

loop_
_geom_bond_atom_site_label_1
_geom_bond_atom_site_label_2
_geom_bond_distance
O1 C3 1.363(2)
O1 H1B 0.8200
C1 C2 1.372(3)
C1 C6 1.388(3)
C1 H1A 0.9300
O2 C4 1.371(2)
O2 H2A 0.8200
C2 C3 1.382(3)
C2 H2B 0.9300
C3 C4 1.382(3)
O3 C9 1.205(2)
O4 C9 1.324(2)
O4 C10 1.444(2)
C4 C5 1.377(3)
C5 C6 1.393(3)
C5 H5A 0.9300
C6 C7 1.455(3)
C7 C8 1.318(3)
C7 H7A 0.9300
C8 C9 1.452(3)
C8 H8A 0.9300
C10 C11 1.498(3)
C10 H10A 0.9700
C10 H10B 0.9700
C11 C12 1.512(3)
C11 H11A 0.9700
C11 H11B 0.9700
C12 C13 1.509(3)
C12 H12A 0.9700
C12 H12B 0.9700
C13 C14 1.513(3)
C13 H13A 0.9700
C13 H13B 0.9700
C14 H14A 0.9600
C14 H14B 0.9600
C14 H14C 0.9600

loop_
_geom_hbond_atom_site_label_D
_geom_hbond_atom_site_label_H
_geom_hbond_atom_site_label_A
_geom_hbond_site_symmetry_A
_geom_hbond_distance_DH
_geom_hbond_distance_HA
_geom_hbond_distance_DA
_geom_hbond_angle_DHA
O1 H1B O2 1_555 0.82 2.30 2.738(2) 114
O1 H1B O2 2_585 0.82 2.15 2.840(2) 142
O2 H2A O3 2_675 0.82 1.98 2.800(2) 173
C5 H5A O3 2_675 0.93 2.52 3.230(3) 133

loop_
_geom_torsion_atom_site_label_1
_geom_torsion_atom_site_label_2
_geom_torsion_atom_site_label_3
_geom_torsion_atom_site_label_4
_geom_torsion
C6 C1 C2 C3 0.5(3)
C1 C2 C3 O1 179.97(19)
C1 C2 C3 C4 0.1(3)
O1 C3 C4 O2 -0.8(3)
C2 C3 C4 O2 179.06(18)
O1 C3 C4 C5 179.26(18)
C2 C3 C4 C5 -0.8(3)
O2 C4 C5 C6 -178.85(17)
C3 C4 C5 C6 1.0(3)
C2 C1 C6 C5 -0.4(3)
C2 C1 C6 C7 179.72(19)
C4 C5 C6 C1 -0.4(3)
C4 C5 C6 C7 179.50(18)
C1 C6 C7 C8 -1.5(4)
C5 C6 C7 C8 178.6(2)
C6 C7 C8 C9 178.43(19)
C10 O4 C9 O3 0.1(3)
C10 O4 C9 C8 179.17(18)
C7 C8 C9 O3 0.3(4)
C7 C8 C9 O4 -178.7(2)
C9 O4 C10 C11 176.82(18)
O4 C10 C11 C12 -178.17(18)
C10 C11 C12 C13 179.56(19)
C11 C12 C13 C14 -177.7(2)

loop_
_cod_related_entry_id
_cod_related_entry_database
_cod_related_entry_code
1 ChemSpider 13573339
